data_1568489
loop_
_publ_author_name
'Li, Kuan'
'Zhen, Shuo'
'Wang, Wang'
'Du, Juan'
'Yu, Songcheng'
'Wu, Yongjun'
'Guo, Hongchao'

_publ_section_title
;
 Fungicide-inspired precursors of &#x3c0;-allylpalladium intermediates for
 palladium-catalyzed decarboxylative cycloadditions.
;
_journal_issue 11
_journal_name_full 'Chemical science'
_journal_page_first 3024
_journal_page_last 3029
_journal_paper_doi 10.1039/d3sc00112a
_journal_volume 14
_journal_year 2023
_chemical_absolute_configuration ad
_chemical_formula_moiety 'C27 H25 N3 O2'
_chemical_formula_sum 'C27 H25 N3 O2'
_chemical_formula_weight 423.50
_space_group_crystal_system orthorhombic
_space_group_IT_number 19
_space_group_name_Hall 'P 2ac 2ab'
_space_group_name_H-M_alt 'P 21 21 21'
_atom_sites_solution_hydrogens mixed
_audit_creation_date 2022-11-23
_audit_creation_method
;
Olex2 1.5
(compiled 2022.04.07 svn.rca3783a0 for OlexSys, GUI svn.r6498)
;
_audit_update_record
;
2022-11-23 deposited with the CCDC.	2023-02-21 downloaded from the CCDC.
;
_cell_angle_alpha 90
_cell_angle_beta 90
_cell_angle_gamma 90
_cell_formula_units_Z 4
_cell_length_a 9.76060(10)
_cell_length_b 10.33100(10)
_cell_length_c 21.9651(3)
_cell_measurement_reflns_used 10455
_cell_measurement_temperature 173
_cell_measurement_theta_max 75.7010
_cell_measurement_theta_min 4.6880
_cell_volume 2214.89(4)
_computing_cell_refinement 'CrysAlisPro 1.171.41.122a (Rigaku OD, 2021)'
_computing_data_collection 'CrysAlisPro 1.171.41.122a (Rigaku OD, 2021)'
_computing_data_reduction 'CrysAlisPro 1.171.41.122a (Rigaku OD, 2021)'
_computing_molecular_graphics 'Olex2 1.5 (Dolomanov et al., 2009)'
_computing_publication_material 'Olex2 1.5 (Dolomanov et al., 2009)'
_computing_structure_refinement 'SHELXL 2019/2 (Sheldrick, 2015)'
_computing_structure_solution 'SHELXT 2018/2 (Sheldrick, 2018)'
_diffrn_ambient_temperature 173.00
_diffrn_detector 'CCD plate'
_diffrn_detector_area_resol_mean 5.2137
_diffrn_detector_type AtlasS2
_diffrn_measured_fraction_theta_full 1.000
_diffrn_measured_fraction_theta_max 0.994
_diffrn_measurement_details
;
List of Runs (angles in degrees, time in seconds):

  # Type    Start    End  Width  t~exp~   \w     \q     \k     \f   Frames
#--------------------------------------------------------------------------
  1  \w    -86.00  -6.00   1.00    2.62    --  -42.06 125.00  30.00   80
  2  \w    -59.00  26.00   1.00    2.62    --  -42.06  57.00 -90.00   85
  3  \w   -113.00 -14.00   1.00    2.62    --  -42.06 -57.00 120.00   99
  4  \w     24.00 115.00   1.00    2.62    --   42.06  38.00  30.00   91
  5  \w     48.00  74.00   1.00    2.62    --   42.06 -77.00-120.00   26
  6  \w     84.00 111.00   1.00   11.00    --  110.95  30.00  60.00   27
  7  \w     76.00 107.00   1.00   11.00    --  110.95-125.00 120.00   31
  8  \w     38.00 137.00   1.00   11.00    --  110.95 -45.00   0.00   99
  9  \w     32.00 106.00   1.00   11.00    --  110.95 -95.00 -90.00   74
 10  \w     64.00 152.00   1.00   11.00    --  110.95 -15.00  90.00   88
 11  \w    110.00 142.00   1.00   11.00    --  110.95  77.00  90.00   32
 12  \w    104.00 178.00   1.00   11.00    --  110.95  77.00 -60.00   74
 13  \w     59.00  86.00   1.00   11.00    --  110.95 -77.00 120.00   27
 14  \w    142.00 178.00   1.00   11.00    --  110.95  30.00  60.00   36
 15  \w     39.00 137.00   1.00   11.00    --  110.95 -45.00-120.00   98
 16  \w     62.00 106.00   1.00   11.00    --  110.95 -95.00 120.00   44
 17  \w     38.00  68.00   1.00   11.00    --  110.95 -77.00-150.00   30
 18  \w     55.00 106.00   1.00   11.00    --  110.95 -95.00   0.00   51
 19  \w     44.00 107.00   1.00   11.00    --  110.95 -99.00-148.11   63
;
_diffrn_measurement_device 'four-circle diffractometer'
_diffrn_measurement_device_type 'SuperNova, Dual, Cu at home/near, AtlasS2'
_diffrn_measurement_method '\w scans'
_diffrn_orient_matrix_type 'CrysAlisPro convention (1999,Acta A55,543-557)'
_diffrn_orient_matrix_UB_11 -0.0254322000
_diffrn_orient_matrix_UB_12 0.1457996000
_diffrn_orient_matrix_UB_13 0.0093449000
_diffrn_orient_matrix_UB_21 -0.0678401000
_diffrn_orient_matrix_UB_22 -0.0285057000
_diffrn_orient_matrix_UB_23 0.0618603000
_diffrn_orient_matrix_UB_31 0.1402528000
_diffrn_orient_matrix_UB_32 0.0127755000
_diffrn_orient_matrix_UB_33 0.0316905000
_diffrn_radiation_monochromator mirror
_diffrn_radiation_probe x-ray
_diffrn_radiation_type 'Cu K\a'
_diffrn_radiation_wavelength 1.54184
_diffrn_reflns_av_R_equivalents 0.0316
_diffrn_reflns_av_unetI/netI 0.0287
_diffrn_reflns_Laue_measured_fraction_full 1.000
_diffrn_reflns_Laue_measured_fraction_max 0.994
_diffrn_reflns_limit_h_max 12
_diffrn_reflns_limit_h_min -8
_diffrn_reflns_limit_k_max 12
_diffrn_reflns_limit_k_min -12
_diffrn_reflns_limit_l_max 27
_diffrn_reflns_limit_l_min -26
_diffrn_reflns_number 15467
_diffrn_reflns_point_group_measured_fraction_full 1.000
_diffrn_reflns_point_group_measured_fraction_max 0.988
_diffrn_reflns_theta_full 67.684
_diffrn_reflns_theta_max 75.857
_diffrn_reflns_theta_min 4.025
_diffrn_source 'micro-focus sealed X-ray tube'
_diffrn_source_type 'SuperNova (Cu) X-ray Source'
_exptl_absorpt_coefficient_mu 0.645
_exptl_absorpt_correction_T_max 1.00000
_exptl_absorpt_correction_T_min 0.71085
_exptl_absorpt_correction_type multi-scan
_exptl_absorpt_process_details
;
CrysAlisPro 1.171.41.122a (Rigaku Oxford Diffraction, 2021)
Empirical absorption correction using spherical harmonics,
implemented in SCALE3 ABSPACK scaling algorithm.
;
_exptl_crystal_colour 'clear light colourless'
_exptl_crystal_density_diffrn 1.270
_exptl_crystal_description plate
_exptl_crystal_F_000 896
_exptl_crystal_size_max 0.13
_exptl_crystal_size_mid 0.12
_exptl_crystal_size_min 0.1
_refine_diff_density_max 0.172
_refine_diff_density_min -0.158
_refine_diff_density_rms 0.032
_refine_ls_abs_structure_details
;
 Flack x determined using 1781 quotients [(I+)-(I-)]/[(I+)+(I-)]
 (Parsons, Flack and Wagner, Acta Cryst. B69 (2013) 249-259).
;
_refine_ls_abs_structure_Flack 0.02(10)
_refine_ls_extinction_method none
_refine_ls_goodness_of_fit_ref 1.040
_refine_ls_hydrogen_treatment mixed
_refine_ls_matrix_type full
_refine_ls_number_parameters 306
_refine_ls_number_reflns 4549
_refine_ls_number_restraints 0
_refine_ls_restrained_S_all 1.040
_refine_ls_R_factor_all 0.0344
_refine_ls_R_factor_gt 0.0309
_refine_ls_shift/su_max 0.000
_refine_ls_shift/su_mean 0.000
_refine_ls_structure_factor_coef Fsqd
_refine_ls_weighting_details 'w=1/[\s^2^(Fo^2^)+(0.0387P)^2^+0.2563P] where P=(Fo^2^+2Fc^2^)/3'
_refine_ls_weighting_scheme calc
_refine_ls_wR_factor_gt 0.0739
_refine_ls_wR_factor_ref 0.0755
_reflns_Friedel_coverage 0.744
_reflns_Friedel_fraction_full 0.999
_reflns_Friedel_fraction_max 0.979
_reflns_number_gt 4363
_reflns_number_total 4549
_reflns_threshold_expression 'I > 2\s(I)'
_cod_data_source_file d3sc00112a2.cif
_cod_data_source_block 20221122zengyuan_auto
_cod_depositor_comments 'Adding full bibliography for 1568487--1568489.cif.'
_cod_database_code 1568489
_shelx_shelxl_version_number 2019/2
_shelx_space_group_comment
;
The symmetry employed for this shelxl refinement is uniquely defined
by the following loop, which should always be used as a source of
symmetry information in preference to the above space-group names.
They are only intended as comments.
;
_shelx_estimated_absorpt_t_max 0.938
_shelx_estimated_absorpt_t_min 0.921
_olex2_refinement_description
;
1.a Ternary CH refined with riding coordinates:
 C8(H8)
1.b Secondary CH2 refined with riding coordinates:
 C17(H17A,H17B)
1.c Aromatic/amide H refined with riding coordinates:
 C6(H6), C14(H14), C7(H7), C20(H20), C10(H10), C13(H13), C4(H4), C23(H23),
 C27(H27), C11(H11), C12(H12), C3(H3), C25(H25), C24(H24), C26(H26)
1.d Idealised Me refined as rotating group:
 C1(H1A,H1B,H1C)
;
_olex2_submission_special_instructions 'No special instructions were received'
_oxdiff_exptl_absorpt_empirical_details
;
Empirical correction (ABSPACK) includes:
- Absorption correction using spherical harmonics
- Frame scaling
;
_oxdiff_exptl_absorpt_empirical_full_max 1.433
_oxdiff_exptl_absorpt_empirical_full_min 0.340

loop_
_space_group_symop_operation_xyz
'x, y, z'
'-x+1/2, -y, z+1/2'
'-x, y+1/2, -z+1/2'
'x+1/2, -y+1/2, -z'

loop_
_atom_site_label
_atom_site_type_symbol
_atom_site_fract_x
_atom_site_fract_y
_atom_site_fract_z
_atom_site_U_iso_or_equiv
_atom_site_adp_type
_atom_site_occupancy
_atom_site_site_symmetry_order
_atom_site_calc_flag
_atom_site_refinement_flags_posn
_atom_site_refinement_flags_adp
_atom_site_refinement_flags_occupancy
_atom_site_disorder_assembly
_atom_site_disorder_group
O2 O 0.47129(12) 0.61377(12) 0.25961(6) 0.0283(3) Uani 1 1 d . . . . .
O1 O 0.36377(16) 0.47227(16) 0.53752(6) 0.0396(3) Uani 1 1 d . . . . .
N1 N 0.63940(14) 0.51659(14) 0.31621(6) 0.0217(3) Uani 1 1 d . . . . .
N3 N 0.82193(16) 0.22372(15) 0.24685(7) 0.0273(3) Uani 1 1 d . . . . .
N2 N 1.04684(15) 0.48026(15) 0.20129(7) 0.0268(3) Uani 1 1 d . . . . .
C16 C 0.93722(16) 0.47416(15) 0.21948(7) 0.0197(3) Uani 1 1 d . . . . .
C18 C 0.58670(16) 0.57024(15) 0.26484(8) 0.0206(3) Uani 1 1 d . . . . .
C5 C 0.56480(16) 0.50274(17) 0.37182(8) 0.0227(3) Uani 1 1 d . . . . .
C8 C 0.77819(15) 0.46492(16) 0.31033(7) 0.0196(3) Uani 1 1 d . . . . .
H8 H 0.777340 0.373739 0.325605 0.024 Uiso 1 1 calc R U . . .
C15 C 0.79429(15) 0.46042(15) 0.23947(7) 0.0181(3) Uani 1 1 d . . . . .
C19 C 0.69942(15) 0.57221(15) 0.21597(7) 0.0191(3) Uani 1 1 d . . . . .
C17 C 0.74326(16) 0.32550(15) 0.21742(8) 0.0213(3) Uani 1 1 d . . . . .
H17A H 0.644927 0.315281 0.227357 0.026 Uiso 1 1 calc R U . . .
H17B H 0.753778 0.318913 0.172695 0.026 Uiso 1 1 calc R U . . .
C9 C 0.88716(16) 0.53836(16) 0.34541(7) 0.0212(3) Uani 1 1 d . . . . .
C6 C 0.51711(18) 0.61151(17) 0.40287(8) 0.0254(3) Uani 1 1 d . . . . .
H6 H 0.531387 0.695387 0.386316 0.030 Uiso 1 1 calc R U . . .
C14 C 0.87280(18) 0.66692(17) 0.36370(8) 0.0246(3) Uani 1 1 d . . . . .
H14 H 0.790519 0.712403 0.354989 0.030 Uiso 1 1 calc R U . . .
C7 C 0.44928(18) 0.59760(18) 0.45756(9) 0.0279(4) Uani 1 1 d . . . . .
H7 H 0.416778 0.671992 0.478486 0.033 Uiso 1 1 calc R U . . .
C20 C 0.76754(17) 0.70561(16) 0.22081(8) 0.0235(3) Uani 1 1 d . . . . .
H20 H 0.864759 0.708479 0.222354 0.028 Uiso 1 1 calc R U . . .
C22 C 0.65250(17) 0.54814(16) 0.15064(8) 0.0226(3) Uani 1 1 d . . . . .
C10 C 1.00859(17) 0.47298(18) 0.35917(7) 0.0257(3) Uani 1 1 d . . . . .
H10 H 1.018734 0.384875 0.347632 0.031 Uiso 1 1 calc R U . . .
C2 C 0.42814(18) 0.4748(2) 0.48234(8) 0.0284(4) Uani 1 1 d . . . . .
C13 C 0.9788(2) 0.72896(18) 0.39473(8) 0.0294(4) Uani 1 1 d . . . . .
H13 H 0.968301 0.816488 0.407147 0.035 Uiso 1 1 calc R U . . .
C4 C 0.54093(19) 0.38067(17) 0.39571(9) 0.0282(4) Uani 1 1 d . . . . .
H4 H 0.571544 0.306346 0.374177 0.034 Uiso 1 1 calc R U . . .
C23 C 0.52128(19) 0.50495(17) 0.13550(9) 0.0296(4) Uani 1 1 d . . . . .
H23 H 0.454046 0.494462 0.166387 0.035 Uiso 1 1 calc R U . . .
C27 C 0.7481(2) 0.5631(2) 0.10417(9) 0.0316(4) Uani 1 1 d . . . . .
H27 H 0.837154 0.594076 0.113689 0.038 Uiso 1 1 calc R U . . .
C11 C 1.11454(18) 0.5351(2) 0.38947(8) 0.0317(4) Uani 1 1 d . . . . .
H11 H 1.197321 0.490220 0.397881 0.038 Uiso 1 1 calc R U . . .
C12 C 1.0993(2) 0.6634(2) 0.40751(8) 0.0328(4) Uani 1 1 d . . . . .
H12 H 1.171356 0.706052 0.428555 0.039 Uiso 1 1 calc R U . . .
C21 C 0.7018(2) 0.81528(18) 0.22296(10) 0.0326(4) Uani 1 1 d . . . . .
C3 C 0.4726(2) 0.36569(18) 0.45089(9) 0.0308(4) Uani 1 1 d . . . . .
H3 H 0.456461 0.281678 0.466945 0.037 Uiso 1 1 calc R U . . .
C25 C 0.5856(2) 0.4909(2) 0.02960(9) 0.0398(5) Uani 1 1 d . . . . .
H25 H 0.562840 0.471108 -0.011412 0.048 Uiso 1 1 calc R U . . .
C24 C 0.4888(2) 0.4771(2) 0.07485(10) 0.0391(5) Uani 1 1 d . . . . .
H24 H 0.399160 0.448435 0.064748 0.047 Uiso 1 1 calc R U . . .
C26 C 0.7159(2) 0.5335(2) 0.04410(9) 0.0396(5) Uani 1 1 d . . . . .
H26 H 0.783185 0.542576 0.013135 0.047 Uiso 1 1 calc R U . . .
C1 C 0.3454(3) 0.3499(3) 0.56616(11) 0.0504(6) Uani 1 1 d . . . . .
H1A H 0.282285 0.297073 0.541905 0.076 Uiso 1 1 calc R U . . .
H1B H 0.307242 0.362560 0.606994 0.076 Uiso 1 1 calc R U . . .
H1C H 0.433954 0.305685 0.569282 0.076 Uiso 1 1 calc R U . . .
H21A H 0.750(2) 0.898(2) 0.2256(10) 0.025(5) Uiso 1 1 d . . . . .
H3A H 0.767(3) 0.156(3) 0.2543(13) 0.046(7) Uiso 1 1 d . . . . .
H3B H 0.894(3) 0.200(2) 0.2221(11) 0.038(6) Uiso 1 1 d . . . . .
H21B H 0.605(4) 0.812(3) 0.2222(15) 0.073(10) Uiso 1 1 d . . . . .

loop_
_atom_site_aniso_label
_atom_site_aniso_U_11
_atom_site_aniso_U_22
_atom_site_aniso_U_33
_atom_site_aniso_U_23
_atom_site_aniso_U_13
_atom_site_aniso_U_12
O2 0.0184(5) 0.0291(6) 0.0374(7) 0.0001(5) 0.0002(5) 0.0063(5)
O1 0.0413(7) 0.0472(8) 0.0303(6) -0.0009(6) 0.0135(6) -0.0061(7)
N1 0.0174(6) 0.0232(6) 0.0245(6) 0.0001(5) 0.0014(5) 0.0014(5)
N3 0.0290(7) 0.0187(7) 0.0341(8) 0.0002(6) -0.0026(7) 0.0036(6)
N2 0.0206(7) 0.0291(7) 0.0307(7) -0.0032(6) 0.0015(6) -0.0025(6)
C16 0.0210(8) 0.0186(7) 0.0197(7) -0.0014(6) -0.0043(6) 0.0004(6)
C18 0.0186(7) 0.0167(7) 0.0266(8) -0.0019(6) -0.0014(6) 0.0004(5)
C5 0.0172(7) 0.0267(8) 0.0243(7) -0.0009(6) 0.0007(6) -0.0002(6)
C8 0.0175(7) 0.0210(7) 0.0204(7) 0.0012(6) 0.0007(6) 0.0014(6)
C15 0.0157(6) 0.0182(7) 0.0204(7) -0.0002(6) -0.0018(5) 0.0010(5)
C19 0.0153(7) 0.0183(7) 0.0236(8) 0.0002(6) -0.0016(6) 0.0013(6)
C17 0.0178(7) 0.0183(7) 0.0277(8) -0.0023(6) -0.0027(6) -0.0004(6)
C9 0.0198(7) 0.0276(8) 0.0162(6) 0.0005(6) 0.0016(6) -0.0008(6)
C6 0.0232(8) 0.0241(8) 0.0287(8) -0.0011(7) 0.0014(7) 0.0009(6)
C14 0.0265(8) 0.0272(8) 0.0202(7) 0.0003(6) -0.0001(6) 0.0010(7)
C7 0.0246(8) 0.0309(9) 0.0282(9) -0.0060(7) 0.0026(7) 0.0020(7)
C20 0.0209(7) 0.0220(8) 0.0277(8) 0.0021(6) -0.0037(6) -0.0024(6)
C22 0.0236(8) 0.0196(7) 0.0246(8) 0.0009(6) -0.0066(6) 0.0036(6)
C10 0.0236(8) 0.0334(8) 0.0201(7) 0.0003(7) -0.0002(6) 0.0037(7)
C2 0.0212(7) 0.0393(10) 0.0248(8) -0.0013(7) 0.0033(6) -0.0039(7)
C13 0.0382(9) 0.0311(9) 0.0188(7) -0.0012(7) 0.0003(7) -0.0076(7)
C4 0.0260(8) 0.0252(8) 0.0334(9) -0.0022(7) 0.0050(7) -0.0003(7)
C23 0.0252(8) 0.0292(9) 0.0343(9) -0.0016(7) -0.0066(7) -0.0006(7)
C27 0.0283(9) 0.0405(10) 0.0261(9) 0.0034(7) -0.0031(7) 0.0000(7)
C11 0.0227(8) 0.0488(11) 0.0237(8) 0.0019(8) -0.0037(7) 0.0027(8)
C12 0.0303(9) 0.0475(11) 0.0207(8) 0.0003(7) -0.0041(7) -0.0114(8)
C21 0.0310(9) 0.0214(8) 0.0456(11) -0.0001(8) -0.0019(8) -0.0020(7)
C3 0.0294(9) 0.0285(9) 0.0346(10) 0.0045(7) 0.0041(8) -0.0044(7)
C25 0.0524(12) 0.0396(11) 0.0276(9) -0.0048(8) -0.0152(9) 0.0065(9)
C24 0.0384(10) 0.0346(10) 0.0443(11) -0.0049(9) -0.0197(9) -0.0013(9)
C26 0.0444(11) 0.0487(12) 0.0256(9) 0.0005(9) -0.0012(8) 0.0051(10)
C1 0.0593(15) 0.0551(14) 0.0369(11) 0.0072(10) 0.0172(11) -0.0139(12)

loop_
_atom_type_symbol
_atom_type_description
_atom_type_scat_dispersion_real
_atom_type_scat_dispersion_imag
_atom_type_scat_source
C C 0.0181 0.0091 'International Tables Vol C Tables 4.2.6.8 and 6.1.1.4'
H H 0.0000 0.0000 'International Tables Vol C Tables 4.2.6.8 and 6.1.1.4'
N N 0.0311 0.0180 'International Tables Vol C Tables 4.2.6.8 and 6.1.1.4'
O O 0.0492 0.0322 'International Tables Vol C Tables 4.2.6.8 and 6.1.1.4'

loop_
_geom_angle_atom_site_label_1
_geom_angle_atom_site_label_2
_geom_angle_atom_site_label_3
_geom_angle
_geom_angle_site_symmetry_1
_geom_angle_site_symmetry_3
_geom_angle_publ_flag
C2 O1 C1 117.85(17) . . ?
C18 N1 C5 123.91(14) . . ?
C18 N1 C8 115.24(13) . . ?
C5 N1 C8 120.74(13) . . ?
C17 N3 H3A 109.2(18) . . ?
C17 N3 H3B 109.5(16) . . ?
H3A N3 H3B 111(2) . . ?
N2 C16 C15 176.16(17) . . ?
O2 C18 N1 125.38(16) . . ?
O2 C18 C19 126.24(15) . . ?
N1 C18 C19 108.33(13) . . ?
C6 C5 N1 120.49(15) . . ?
C4 C5 N1 120.03(15) . . ?
C4 C5 C6 119.48(15) . . ?
N1 C8 H8 107.9 . . ?
N1 C8 C15 101.06(12) . . ?
N1 C8 C9 114.98(13) . . ?
C15 C8 H8 107.9 . . ?
C9 C8 H8 107.9 . . ?
C9 C8 C15 116.72(13) . . ?
C16 C15 C8 112.92(12) . . ?
C16 C15 C19 113.04(13) . . ?
C16 C15 C17 107.29(13) . . ?
C8 C15 C19 104.25(12) . . ?
C17 C15 C8 107.68(13) . . ?
C17 C15 C19 111.60(12) . . ?
C18 C19 C15 100.55(12) . . ?
C20 C19 C18 105.89(13) . . ?
C20 C19 C15 112.52(13) . . ?
C22 C19 C18 116.07(13) . . ?
C22 C19 C15 111.51(13) . . ?
C22 C19 C20 109.97(13) . . ?
N3 C17 C15 109.89(13) . . ?
N3 C17 H17A 109.7 . . ?
N3 C17 H17B 109.7 . . ?
C15 C17 H17A 109.7 . . ?
C15 C17 H17B 109.7 . . ?
H17A C17 H17B 108.2 . . ?
C14 C9 C8 123.52(15) . . ?
C14 C9 C10 118.90(16) . . ?
C10 C9 C8 117.57(15) . . ?
C5 C6 H6 119.9 . . ?
C7 C6 C5 120.15(16) . . ?
C7 C6 H6 119.9 . . ?
C9 C14 H14 119.9 . . ?
C13 C14 C9 120.26(16) . . ?
C13 C14 H14 119.9 . . ?
C6 C7 H7 119.8 . . ?
C6 C7 C2 120.35(16) . . ?
C2 C7 H7 119.8 . . ?
C19 C20 H20 117.6 . . ?
C21 C20 C19 124.78(16) . . ?
C21 C20 H20 117.6 . . ?
C23 C22 C19 123.44(16) . . ?
C27 C22 C19 118.06(15) . . ?
C27 C22 C23 118.40(16) . . ?
C9 C10 H10 119.6 . . ?
C11 C10 C9 120.81(17) . . ?
C11 C10 H10 119.6 . . ?
O1 C2 C7 115.56(17) . . ?
O1 C2 C3 124.66(18) . . ?
C3 C2 C7 119.78(16) . . ?
C14 C13 H13 119.9 . . ?
C12 C13 C14 120.26(17) . . ?
C12 C13 H13 119.9 . . ?
C5 C4 H4 119.6 . . ?
C5 C4 C3 120.76(17) . . ?
C3 C4 H4 119.6 . . ?
C22 C23 H23 120.0 . . ?
C22 C23 C24 120.01(18) . . ?
C24 C23 H23 120.0 . . ?
C22 C27 H27 119.3 . . ?
C26 C27 C22 121.38(18) . . ?
C26 C27 H27 119.3 . . ?
C10 C11 H11 120.1 . . ?
C10 C11 C12 119.86(17) . . ?
C12 C11 H11 120.1 . . ?
C13 C12 C11 119.90(17) . . ?
C13 C12 H12 120.1 . . ?
C11 C12 H12 120.1 . . ?
C20 C21 H21A 122.0(13) . . ?
C20 C21 H21B 117(2) . . ?
H21A C21 H21B 121(3) . . ?
C2 C3 C4 119.45(17) . . ?
C2 C3 H3 120.3 . . ?
C4 C3 H3 120.3 . . ?
C24 C25 H25 120.1 . . ?
C24 C25 C26 119.80(18) . . ?
C26 C25 H25 120.1 . . ?
C23 C24 H24 119.7 . . ?
C25 C24 C23 120.67(18) . . ?
C25 C24 H24 119.7 . . ?
C27 C26 H26 120.1 . . ?
C25 C26 C27 119.7(2) . . ?
C25 C26 H26 120.1 . . ?
O1 C1 H1A 109.5 . . ?
O1 C1 H1B 109.5 . . ?
O1 C1 H1C 109.5 . . ?
H1A C1 H1B 109.5 . . ?
H1A C1 H1C 109.5 . . ?
H1B C1 H1C 109.5 . . ?

loop_
_geom_bond_atom_site_label_1
_geom_bond_atom_site_label_2
_geom_bond_distance
_geom_bond_site_symmetry_2
_geom_bond_publ_flag
O2 C18 1.218(2) . ?
O1 C2 1.366(2) . ?
O1 C1 1.424(3) . ?
N1 C18 1.358(2) . ?
N1 C5 1.429(2) . ?
N1 C8 1.462(2) . ?
N3 C17 1.454(2) . ?
N3 H3A 0.90(3) . ?
N3 H3B 0.92(3) . ?
N2 C16 1.144(2) . ?
C16 C15 1.469(2) . ?
C18 C19 1.537(2) . ?
C5 C6 1.395(2) . ?
C5 C4 1.386(2) . ?
C8 H8 1.0000 . ?
C8 C15 1.565(2) . ?
C8 C9 1.517(2) . ?
C15 C19 1.568(2) . ?
C15 C17 1.557(2) . ?
C19 C20 1.534(2) . ?
C19 C22 1.527(2) . ?
C17 H17A 0.9900 . ?
C17 H17B 0.9900 . ?
C9 C14 1.395(2) . ?
C9 C10 1.397(2) . ?
C6 H6 0.9500 . ?
C6 C7 1.379(3) . ?
C14 H14 0.9500 . ?
C14 C13 1.395(3) . ?
C7 H7 0.9500 . ?
C7 C2 1.396(3) . ?
C20 H20 0.9500 . ?
C20 C21 1.303(3) . ?
C22 C23 1.397(2) . ?
C22 C27 1.391(3) . ?
C10 H10 0.9500 . ?
C10 C11 1.387(3) . ?
C2 C3 1.391(3) . ?
C13 H13 0.9500 . ?
C13 C12 1.386(3) . ?
C4 H4 0.9500 . ?
C4 C3 1.392(3) . ?
C23 H23 0.9500 . ?
C23 C24 1.399(3) . ?
C27 H27 0.9500 . ?
C27 C26 1.390(3) . ?
C11 H11 0.9500 . ?
C11 C12 1.391(3) . ?
C12 H12 0.9500 . ?
C21 H21A 0.98(2) . ?
C21 H21B 0.95(4) . ?
C3 H3 0.9500 . ?
C25 H25 0.9500 . ?
C25 C24 1.378(3) . ?
C25 C26 1.384(3) . ?
C24 H24 0.9500 . ?
C26 H26 0.9500 . ?
C1 H1A 0.9800 . ?
C1 H1B 0.9800 . ?
C1 H1C 0.9800 . ?

loop_
_geom_torsion_atom_site_label_1
_geom_torsion_atom_site_label_2
_geom_torsion_atom_site_label_3
_geom_torsion_atom_site_label_4
_geom_torsion
_geom_torsion_site_symmetry_1
_geom_torsion_site_symmetry_2
_geom_torsion_site_symmetry_3
_geom_torsion_site_symmetry_4
_geom_torsion_publ_flag
O2 C18 C19 C15 -159.11(16) . . . . ?
O2 C18 C19 C20 83.62(19) . . . . ?
O2 C18 C19 C22 -38.7(2) . . . . ?
O1 C2 C3 C4 -178.02(18) . . . . ?
N1 C18 C19 C15 23.58(16) . . . . ?
N1 C18 C19 C20 -93.69(15) . . . . ?
N1 C18 C19 C22 143.99(14) . . . . ?
N1 C5 C6 C7 -177.78(16) . . . . ?
N1 C5 C4 C3 177.75(17) . . . . ?
N1 C8 C15 C16 151.76(13) . . . . ?
N1 C8 C15 C19 28.68(15) . . . . ?
N1 C8 C15 C17 -89.98(14) . . . . ?
N1 C8 C9 C14 -22.2(2) . . . . ?
N1 C8 C9 C10 158.58(14) . . . . ?
C16 C15 C19 C18 -154.68(13) . . . . ?
C16 C15 C19 C20 -42.42(18) . . . . ?
C16 C15 C19 C22 81.70(16) . . . . ?
C16 C15 C17 N3 63.55(17) . . . . ?
C18 N1 C5 C6 -62.3(2) . . . . ?
C18 N1 C5 C4 118.52(19) . . . . ?
C18 N1 C8 C15 -14.90(17) . . . . ?
C18 N1 C8 C9 111.72(16) . . . . ?
C18 C19 C20 C21 -48.6(2) . . . . ?
C18 C19 C22 C23 -10.7(2) . . . . ?
C18 C19 C22 C27 173.07(15) . . . . ?
C5 N1 C18 O2 0.6(3) . . . . ?
C5 N1 C18 C19 177.94(14) . . . . ?
C5 N1 C8 C15 161.53(14) . . . . ?
C5 N1 C8 C9 -71.85(19) . . . . ?
C5 C6 C7 C2 0.2(3) . . . . ?
C5 C4 C3 C2 -0.1(3) . . . . ?
C8 N1 C18 O2 176.90(15) . . . . ?
C8 N1 C18 C19 -5.76(18) . . . . ?
C8 N1 C5 C6 121.54(17) . . . . ?
C8 N1 C5 C4 -57.6(2) . . . . ?
C8 C15 C19 C18 -31.67(14) . . . . ?
C8 C15 C19 C20 80.59(15) . . . . ?
C8 C15 C19 C22 -155.30(13) . . . . ?
C8 C15 C17 N3 -58.27(17) . . . . ?
C8 C9 C14 C13 -178.62(15) . . . . ?
C8 C9 C10 C11 177.99(15) . . . . ?
C15 C8 C9 C14 95.90(18) . . . . ?
C15 C8 C9 C10 -83.29(18) . . . . ?
C15 C19 C20 C21 -157.52(19) . . . . ?
C15 C19 C22 C23 103.61(18) . . . . ?
C15 C19 C22 C27 -72.61(19) . . . . ?
C19 C15 C17 N3 -172.11(13) . . . . ?
C19 C22 C23 C24 -175.85(16) . . . . ?
C19 C22 C27 C26 175.12(18) . . . . ?
C17 C15 C19 C18 84.28(15) . . . . ?
C17 C15 C19 C20 -163.46(13) . . . . ?
C17 C15 C19 C22 -39.35(18) . . . . ?
C9 C8 C15 C16 26.30(19) . . . . ?
C9 C8 C15 C19 -96.78(15) . . . . ?
C9 C8 C15 C17 144.56(14) . . . . ?
C9 C14 C13 C12 0.1(3) . . . . ?
C9 C10 C11 C12 1.2(3) . . . . ?
C6 C5 C4 C3 -1.4(3) . . . . ?
C6 C7 C2 O1 178.01(17) . . . . ?
C6 C7 C2 C3 -1.7(3) . . . . ?
C14 C9 C10 C11 -1.2(2) . . . . ?
C14 C13 C12 C11 -0.2(3) . . . . ?
C7 C2 C3 C4 1.6(3) . . . . ?
C20 C19 C22 C23 -130.85(17) . . . . ?
C20 C19 C22 C27 52.9(2) . . . . ?
C22 C19 C20 C21 77.5(2) . . . . ?
C22 C23 C24 C25 0.5(3) . . . . ?
C22 C27 C26 C25 1.4(3) . . . . ?
C10 C9 C14 C13 0.6(2) . . . . ?
C10 C11 C12 C13 -0.5(3) . . . . ?
C4 C5 C6 C7 1.4(3) . . . . ?
C23 C22 C27 C26 -1.3(3) . . . . ?
C27 C22 C23 C24 0.4(3) . . . . ?
C24 C25 C26 C27 -0.4(3) . . . . ?
C26 C25 C24 C23 -0.5(3) . . . . ?
C1 O1 C2 C7 -177.1(2) . . . . ?
C1 O1 C2 C3 2.6(3) . . . . ?
